data_7029935
loop_
_publ_author_name
'Chernyshev, Alexander N.'
'Bokach, Nadezhda A.'
'Gushchin, Pavel V.'
'Haukka, Matti'
'Kukushkin, Vadim Yu'

_publ_section_title
;
 Reactions of platinum(IV)-bound nitriles with isomeric nitroanilines:
 addition vs. substitution.
;
_journal_issue 41
_journal_name_full 'Dalton transactions (Cambridge, England : 2003)'
_journal_page_first 12857
_journal_page_last 12864
_journal_paper_doi 10.1039/c2dt30986f
_journal_volume 41
_journal_year 2012
_chemical_formula_moiety 'C6 H10 Cl4 N2 Pt'
_chemical_formula_sum 'C6 H10 Cl4 N2 Pt'
_chemical_formula_weight 447.05
_chemical_name_systematic
;
?
;
_space_group_IT_number 14
_symmetry_cell_setting monoclinic
_symmetry_space_group_name_Hall '-P 2ybc'
_symmetry_space_group_name_H-M 'P 1 21/c 1'
_atom_sites_solution_hydrogens geom
_atom_sites_solution_primary direct
_atom_sites_solution_secondary difmap
_audit_creation_method SHELXL-97
_cell_angle_alpha 90.00
_cell_angle_beta 103.931(3)
_cell_angle_gamma 90.00
_cell_formula_units_Z 2
_cell_length_a 5.9682(2)
_cell_length_b 8.8714(5)
_cell_length_c 11.9058(6)
_cell_measurement_reflns_used 15209
_cell_measurement_temperature 100(2)
_cell_measurement_theta_max 28.70
_cell_measurement_theta_min 1.00
_cell_volume 611.83(5)
_computing_cell_refinement 'Denzo/Scalepack (Otwinowski & Minor, 1997)'
_computing_data_collection 'Collect (Bruker AXS BV, 1997-2008)'
_computing_data_reduction 'Denzo/Scalepack (Otwinowski & Minor, 1997)'
_computing_molecular_graphics 'CrystaMaker (CrystalMaker Software ltd., 2011)'
_computing_publication_material 'SHELXL-97 (Sheldrick, 1997)'
_computing_structure_refinement 'SHELXL-97 (Sheldrick, 1997)'
_computing_structure_solution 'SHELXS-97 (Sheldrick, 1997)'
_diffrn_ambient_temperature 100(2)
_diffrn_detector_area_resol_mean 9
_diffrn_measured_fraction_theta_full 0.998
_diffrn_measured_fraction_theta_max 0.998
_diffrn_measurement_device '95mm CCD camera on \k-goniostat'
_diffrn_measurement_device_type 'Nonius KappaCCD'
_diffrn_measurement_method '\f scans and \w scans with \k offset'
_diffrn_radiation_monochromator 'horizontally mounted graphite crystal'
_diffrn_radiation_source 'fine-focus sealed tube'
_diffrn_radiation_type MoK\a
_diffrn_radiation_wavelength 0.71073
_diffrn_reflns_av_R_equivalents 0.0347
_diffrn_reflns_av_sigmaI/netI 0.0237
_diffrn_reflns_limit_h_max 8
_diffrn_reflns_limit_h_min -7
_diffrn_reflns_limit_k_max 11
_diffrn_reflns_limit_k_min -11
_diffrn_reflns_limit_l_max 15
_diffrn_reflns_limit_l_min -16
_diffrn_reflns_number 11915
_diffrn_reflns_theta_full 28.73
_diffrn_reflns_theta_max 28.73
_diffrn_reflns_theta_min 2.89
_exptl_absorpt_coefficient_mu 12.300
_exptl_absorpt_correction_T_max 0.6198
_exptl_absorpt_correction_T_min 0.2421
_exptl_absorpt_correction_type multi-scan
_exptl_absorpt_process_details 'SADABS-2008/1 (Sheldrick, 2008)'
_exptl_crystal_colour yellow
_exptl_crystal_density_diffrn 2.427
_exptl_crystal_density_method 'not measured'
_exptl_crystal_description plate
_exptl_crystal_F_000 412
_exptl_crystal_size_max 0.16
_exptl_crystal_size_mid 0.08
_exptl_crystal_size_min 0.04
_refine_diff_density_max 1.215
_refine_diff_density_min -1.492
_refine_diff_density_rms 0.180
_refine_ls_extinction_method none
_refine_ls_goodness_of_fit_ref 1.097
_refine_ls_hydrogen_treatment constr
_refine_ls_matrix_type full
_refine_ls_number_parameters 62
_refine_ls_number_reflns 1570
_refine_ls_number_restraints 0
_refine_ls_restrained_S_all 1.097
_refine_ls_R_factor_all 0.0294
_refine_ls_R_factor_gt 0.0221
_refine_ls_shift/su_max 0.000
_refine_ls_shift/su_mean 0.000
_refine_ls_structure_factor_coef Fsqd
_refine_ls_weighting_details 'calc w=1/[\s^2^(Fo^2^)+(0.0284P)^2^+1.0161P] where P=(Fo^2^+2Fc^2^)/3'
_refine_ls_weighting_scheme calc
_refine_ls_wR_factor_gt 0.0521
_refine_ls_wR_factor_ref 0.0559
_reflns_number_gt 1347
_reflns_number_total 1570
_reflns_threshold_expression >2sigma(I)
_cod_data_source_file c2dt30986f.txt
_cod_data_source_block '[PtCl2(EtCN)2]'
_cod_original_sg_symbol_H-M 'P 21/c'
_cod_database_code 7029935

loop_
_symmetry_equiv_pos_as_xyz
'x, y, z'
'-x, y+1/2, -z+1/2'
'-x, -y, -z'
'x, -y-1/2, z-1/2'

loop_
_atom_site_label
_atom_site_type_symbol
_atom_site_fract_x
_atom_site_fract_y
_atom_site_fract_z
_atom_site_U_iso_or_equiv
_atom_site_adp_type
_atom_site_occupancy
_atom_site_symmetry_multiplicity
_atom_site_calc_flag
_atom_site_refinement_flags
Pt1 Pt 0.0000 0.0000 0.0000 0.01287(8) Uani 1 2 d S
Cl1 Cl 0.13974(16) 0.16747(10) -0.11672(8) 0.0213(2) Uani 1 1 d .
Cl2 Cl -0.19225(16) 0.19633(10) 0.06471(8) 0.02023(19) Uani 1 1 d .
N1 N 0.2684(6) 0.0378(4) 0.1295(3) 0.0179(6) Uani 1 1 d .
C1 C 0.4137(6) 0.0627(4) 0.2072(3) 0.0188(7) Uani 1 1 d .
C2 C 0.5958(6) 0.0956(4) 0.3101(3) 0.0197(8) Uani 1 1 d .
H2A H 0.5402 0.1734 0.3565 0.024 Uiso 1 1 calc R
H2B H 0.7308 0.1373 0.2861 0.024 Uiso 1 1 calc R
C3 C 0.6717(8) -0.0439(5) 0.3858(4) 0.0257(8) Uani 1 1 d .
H3A H 0.5362 -0.0917 0.4035 0.039 Uiso 1 1 calc R
H3B H 0.7798 -0.0136 0.4580 0.039 Uiso 1 1 calc R
H3C H 0.7476 -0.1155 0.3444 0.039 Uiso 1 1 calc R

loop_
_atom_site_aniso_label
_atom_site_aniso_U_11
_atom_site_aniso_U_22
_atom_site_aniso_U_33
_atom_site_aniso_U_23
_atom_site_aniso_U_13
_atom_site_aniso_U_12
Pt1 0.00977(12) 0.01563(12) 0.01170(12) 0.00059(6) -0.00038(8) -0.00026(6)
Cl1 0.0195(4) 0.0230(4) 0.0213(5) 0.0058(4) 0.0046(4) -0.0022(3)
Cl2 0.0192(4) 0.0209(4) 0.0200(4) -0.0016(4) 0.0035(3) 0.0034(3)
N1 0.0148(16) 0.0214(14) 0.0161(16) -0.0006(13) 0.0009(13) -0.0017(13)
C1 0.0197(19) 0.0151(17) 0.0206(19) 0.0016(15) 0.0029(16) 0.0004(14)
C2 0.0195(18) 0.0201(17) 0.0151(18) -0.0003(14) -0.0044(15) -0.0016(14)
C3 0.028(2) 0.0237(18) 0.021(2) -0.0023(18) -0.0040(17) -0.0021(18)

loop_
_atom_type_symbol
_atom_type_description
_atom_type_scat_dispersion_real
_atom_type_scat_dispersion_imag
_atom_type_scat_source
C C 0.0033 0.0016 'International Tables Vol C Tables 4.2.6.8 and 6.1.1.4'
H H 0.0000 0.0000 'International Tables Vol C Tables 4.2.6.8 and 6.1.1.4'
N N 0.0061 0.0033 'International Tables Vol C Tables 4.2.6.8 and 6.1.1.4'
Cl Cl 0.1484 0.1585 'International Tables Vol C Tables 4.2.6.8 and 6.1.1.4'
Pt Pt -1.7033 8.3905 'International Tables Vol C Tables 4.2.6.8 and 6.1.1.4'

loop_
_geom_angle_atom_site_label_1
_geom_angle_atom_site_label_2
_geom_angle_atom_site_label_3
_geom_angle
_geom_angle_site_symmetry_1
_geom_angle_site_symmetry_3
_geom_angle_publ_flag
N1 Pt1 N1 180.0 3 . ?
N1 Pt1 Cl2 90.79(10) 3 . ?
N1 Pt1 Cl2 89.21(10) . . yes
N1 Pt1 Cl2 89.21(10) 3 3 ?
N1 Pt1 Cl2 90.79(10) . 3 ?
Cl2 Pt1 Cl2 180.0 . 3 ?
N1 Pt1 Cl1 91.03(10) 3 3 ?
N1 Pt1 Cl1 88.97(10) . 3 ?
Cl2 Pt1 Cl1 90.23(3) . 3 ?
Cl2 Pt1 Cl1 89.77(3) 3 3 ?
N1 Pt1 Cl1 88.97(10) 3 . ?
N1 Pt1 Cl1 91.03(10) . . ?
Cl2 Pt1 Cl1 89.77(3) . . yes
Cl2 Pt1 Cl1 90.23(3) 3 . ?
Cl1 Pt1 Cl1 180.0 3 . ?
C1 N1 Pt1 176.0(3) . . yes
N1 C1 C2 178.0(4) . . ?
C1 C2 C3 112.8(3) . . ?
C1 C2 H2A 109.0 . . ?
C3 C2 H2A 109.0 . . ?
C1 C2 H2B 109.0 . . ?
C3 C2 H2B 109.0 . . ?
H2A C2 H2B 107.8 . . ?
C2 C3 H3A 109.5 . . ?
C2 C3 H3B 109.5 . . ?
H3A C3 H3B 109.5 . . ?
C2 C3 H3C 109.5 . . ?
H3A C3 H3C 109.5 . . ?
H3B C3 H3C 109.5 . . ?

loop_
_geom_bond_atom_site_label_1
_geom_bond_atom_site_label_2
_geom_bond_distance
_geom_bond_site_symmetry_2
_geom_bond_publ_flag
Pt1 N1 1.966(3) 3 ?
Pt1 N1 1.966(3) . yes
Pt1 Cl2 2.3172(9) . yes
Pt1 Cl2 2.3172(9) 3 ?
Pt1 Cl1 2.3221(9) 3 ?
Pt1 Cl1 2.3221(9) . yes
N1 C1 1.127(5) . yes
C1 C2 1.458(5) . ?
C2 C3 1.533(6) . ?
C2 H2A 0.9900 . ?
C2 H2B 0.9900 . ?
C3 H3A 0.9800 . ?
C3 H3B 0.9800 . ?
C3 H3C 0.9800 . ?
